data_7134955
loop_
_publ_author_name
'Takahashi, Shintaro'
'Ishii, Akihiko'
'Nakata, Norio'

_publ_section_title
;
 Iminophosphonamido stannylenes enable quantitative CO<sub>2</sub>
 conversion to isocyanates.
;
_journal_issue 79
_journal_name_full 'Chemical communications (Cambridge, England)'
_journal_page_first 15389
_journal_page_last 15392
_journal_paper_doi 10.1039/d5cc04149j
_journal_volume 61
_journal_year 2025
_chemical_formula_moiety 'C35 H54 N3 P Si Sn'
_chemical_formula_sum 'C35 H54 N3 P Si Sn'
_chemical_formula_weight 694.56
_space_group_crystal_system triclinic
_space_group_IT_number 2
_space_group_name_Hall '-P 1'
_space_group_name_H-M_alt 'P -1'
_atom_sites_solution_hydrogens geom
_audit_creation_method SHELXL-2018/1
_audit_update_record
;
2025-07-17 deposited with the CCDC.	2025-09-05 downloaded from the CCDC.
;
_cell_angle_alpha 72.5070(10)
_cell_angle_beta 82.4460(10)
_cell_angle_gamma 69.5630(10)
_cell_formula_units_Z 2
_cell_length_a 10.7809(6)
_cell_length_b 12.7284(7)
_cell_length_c 14.9033(9)
_cell_measurement_reflns_used 9276
_cell_measurement_temperature 100(2)
_cell_measurement_theta_max 28.32
_cell_measurement_theta_min 2.32
_cell_volume 1826.93(18)
_computing_cell_refinement 'Bruker SAINT'
_computing_data_collection 'Bruker SMART'
_computing_data_reduction 'Bruker SAINT'
_computing_molecular_graphics 'Yadokari-XG 2009 (Wakita Nemoto et al., 2009)'
_computing_publication_material 'Yadokari-XG 2009 (Wakita Nemoto et al., 2009)'
_computing_structure_refinement 'SHELXL-2018/1 (Sheldrick, 2018)'
_computing_structure_solution 'SHELXL-2018/1 (Sheldrick, 2018)'
_diffrn_ambient_temperature 100(2)
_diffrn_detector_area_resol_mean 8.333
_diffrn_measured_fraction_theta_full 0.539
_diffrn_measured_fraction_theta_max 0.577
_diffrn_measurement_device_type 'CCD area detector'
_diffrn_measurement_method 'phi and omega scans'
_diffrn_radiation_type MoK\a
_diffrn_radiation_wavelength 0.71073
_diffrn_reflns_av_R_equivalents 0.0188
_diffrn_reflns_av_unetI/netI 0.0530
_diffrn_reflns_Laue_measured_fraction_full 0.539
_diffrn_reflns_Laue_measured_fraction_max 0.577
_diffrn_reflns_limit_h_max 13
_diffrn_reflns_limit_h_min -14
_diffrn_reflns_limit_k_max 15
_diffrn_reflns_limit_k_min -16
_diffrn_reflns_limit_l_max 15
_diffrn_reflns_limit_l_min -19
_diffrn_reflns_number 7554
_diffrn_reflns_point_group_measured_fraction_full 0.539
_diffrn_reflns_point_group_measured_fraction_max 0.577
_diffrn_reflns_theta_full 25.242
_diffrn_reflns_theta_max 27.500
_diffrn_reflns_theta_min 1.775
_diffrn_source 'fine-focus sealed tube'
_exptl_absorpt_coefficient_mu 0.802
_exptl_absorpt_correction_type numerical
_exptl_absorpt_process_details 'SADABS (Sheldrick, 1997)'
_exptl_crystal_colour colorless
_exptl_crystal_density_diffrn 1.263
_exptl_crystal_density_meas ?
_exptl_crystal_density_method 'not measured'
_exptl_crystal_description prism
_exptl_crystal_F_000 728
_exptl_crystal_size_max 0.370
_exptl_crystal_size_mid 0.300
_exptl_crystal_size_min 0.100
_exptl_transmission_factor_max 0.9241
_exptl_transmission_factor_min 0.7557
_refine_diff_density_max 0.945
_refine_diff_density_min -0.464
_refine_diff_density_rms 0.068
_refine_ls_extinction_method none
_refine_ls_goodness_of_fit_ref 1.017
_refine_ls_hydrogen_treatment constr
_refine_ls_matrix_type full
_refine_ls_number_parameters 383
_refine_ls_number_reflns 4842
_refine_ls_number_restraints 0
_refine_ls_restrained_S_all 1.017
_refine_ls_R_factor_all 0.0355
_refine_ls_R_factor_gt 0.0323
_refine_ls_shift/su_max 0.002
_refine_ls_shift/su_mean 0.000
_refine_ls_structure_factor_coef Fsqd
_refine_ls_weighting_details 'w=1/[\s^2^(Fo^2^)+(0.0439P)^2^] where P=(Fo^2^+2Fc^2^)/3'
_refine_ls_weighting_scheme calc
_refine_ls_wR_factor_gt 0.0794
_refine_ls_wR_factor_ref 0.0814
_reflns_Friedel_coverage 0.000
_reflns_number_gt 4411
_reflns_number_total 4842
_reflns_threshold_expression 'I > 2\s(I)'
_cod_data_source_file d5cc04149j2.cif
_cod_data_source_block 456
_cod_depositor_comments
;
The following automatic conversions were performed:

data item '_exptl_crystal_density_meas' value 'not measured' was
changed to '?' -- the value is perceived as not measured.

Automatic conversion script
Id: cif_fix_values 8170 2020-07-09 18:12:32Z antanas 

 Adding full bibliography for 7134952--7134956.cif.
;
_cod_database_code 7134955
_shelx_shelxl_version_number 2018/1
_shelx_space_group_comment
;
The symmetry employed for this shelxl refinement is uniquely defined
by the following loop, which should always be used as a source of
symmetry information in preference to the above space-group names.
They are only intended as comments.
;
_shelx_estimated_absorpt_t_min 0.756
_shelx_estimated_absorpt_t_max 0.924

loop_
_space_group_symop_operation_xyz
'x, y, z'
'-x, -y, -z'

loop_
_atom_site_label
_atom_site_type_symbol
_atom_site_fract_x
_atom_site_fract_y
_atom_site_fract_z
_atom_site_U_iso_or_equiv
_atom_site_adp_type
_atom_site_occupancy
_atom_site_site_symmetry_order
_atom_site_calc_flag
_atom_site_refinement_flags_posn
_atom_site_refinement_flags_adp
_atom_site_refinement_flags_occupancy
_atom_site_disorder_assembly
_atom_site_disorder_group
Sn1 Sn 0.39894(2) 0.47754(2) 0.66858(2) 0.01724(8) Uani 1 1 d . . . . .
P1 P 0.26523(7) 0.72673(6) 0.64576(5) 0.01714(15) Uani 1 1 d . . . . .
Si1 Si 0.24290(9) 0.41388(8) 0.89631(6) 0.02407(18) Uani 1 1 d . . . . .
N3 N 0.3391(2) 0.3777(2) 0.79981(18) 0.0189(5) Uani 1 1 d . . . . .
N1 N 0.2202(2) 0.6320(2) 0.61836(18) 0.0194(5) Uani 1 1 d . . . . .
C6 C 0.3558(3) 0.8007(3) 0.4641(2) 0.0230(6) Uani 1 1 d . . . . .
H10 H 0.370850 0.722933 0.463029 0.028 Uiso 1 1 calc R U . . .
C11 C 0.1460(3) 0.8085(3) 0.7194(2) 0.0202(6) Uani 1 1 d . . . . .
C16 C 0.1604(3) 0.7681(3) 0.8162(2) 0.0242(6) Uani 1 1 d . . . . .
H19 H 0.235259 0.703005 0.841168 0.029 Uiso 1 1 calc R U . . .
C1 C 0.1116(3) 0.6479(3) 0.5578(2) 0.0235(6) Uani 1 1 d . . . . .
C26 C 0.5756(3) 0.0725(3) 0.8743(2) 0.0246(6) Uani 1 1 d . . . . .
H38 H 0.658841 0.032396 0.903351 0.029 Uiso 1 1 calc R U . . .
C5 C 0.2981(3) 0.8358(3) 0.5450(2) 0.0203(6) Uani 1 1 d . . . . .
C12 C 0.0359(3) 0.9051(3) 0.6840(3) 0.0277(7) Uani 1 1 d . . . . .
H15 H 0.024678 0.934825 0.617965 0.033 Uiso 1 1 calc R U . . .
C24 C 0.3998(3) 0.2546(3) 0.8125(2) 0.0184(5) Uani 1 1 d . . . . .
C31 C 0.6364(4) 0.2148(3) 0.9848(3) 0.0360(8) Uani 1 1 d . . . . .
H42 H 0.553767 0.222108 1.022571 0.054 Uiso 1 1 calc R U . . .
H43 H 0.682493 0.261869 0.998742 0.054 Uiso 1 1 calc R U . . .
H44 H 0.692959 0.132868 1.000056 0.054 Uiso 1 1 calc R U . . .
C10 C 0.2783(3) 0.9500(3) 0.5454(2) 0.0256(7) Uani 1 1 d . . . . .
H14 H 0.239818 0.975121 0.599644 0.031 Uiso 1 1 calc R U . . .
N2 N 0.3968(2) 0.6381(2) 0.70239(18) 0.0188(5) Uani 1 1 d . . . . .
C33 C 0.2064(3) 0.2507(3) 0.7317(3) 0.0313(8) Uani 1 1 d . . . . .
H48 H 0.171475 0.333384 0.734929 0.038 Uiso 1 1 calc R U . . .
C30 C 0.6049(3) 0.2577(3) 0.8801(2) 0.0238(6) Uani 1 1 d . . . . .
H41 H 0.550908 0.342244 0.865664 0.029 Uiso 1 1 calc R U . . .
C8 C 0.3683(4) 0.9919(3) 0.3874(3) 0.0306(7) Uani 1 1 d . . . . .
H12 H 0.389878 1.045709 0.333358 0.037 Uiso 1 1 calc R U . . .
C29 C 0.3333(3) 0.1898(3) 0.7865(2) 0.0234(6) Uani 1 1 d . . . . .
C25 C 0.5243(3) 0.1937(3) 0.8551(2) 0.0200(6) Uani 1 1 d . . . . .
C27 C 0.5080(4) 0.0091(3) 0.8522(2) 0.0280(7) Uani 1 1 d . . . . .
H39 H 0.542773 -0.073615 0.867520 0.034 Uiso 1 1 calc R U . . .
C9 C 0.3140(4) 1.0271(3) 0.4679(3) 0.0313(7) Uani 1 1 d . . . . .
H13 H 0.301532 1.104195 0.469560 0.038 Uiso 1 1 calc R U . . .
C28 C 0.3886(3) 0.0690(3) 0.8072(2) 0.0271(7) Uani 1 1 d . . . . .
H40 H 0.343168 0.026314 0.790030 0.033 Uiso 1 1 calc R U . . .
C7 C 0.3909(3) 0.8768(3) 0.3863(2) 0.0272(7) Uani 1 1 d . . . . .
H11 H 0.430251 0.851722 0.332175 0.033 Uiso 1 1 calc R U . . .
C15 C 0.0683(3) 0.8204(3) 0.8774(3) 0.0292(7) Uani 1 1 d . . . . .
H18 H 0.079706 0.791248 0.943430 0.035 Uiso 1 1 calc R U . . .
C35 C 0.2372(4) 0.2517(4) 0.6291(3) 0.0380(9) Uani 1 1 d . . . . .
H52 H 0.304662 0.289241 0.603973 0.057 Uiso 1 1 calc R U . . .
H53 H 0.156497 0.295161 0.593008 0.057 Uiso 1 1 calc R U . . .
H54 H 0.270337 0.171485 0.624143 0.057 Uiso 1 1 calc R U . . .
C23 C 0.2192(4) 0.2803(4) 0.9828(3) 0.0395(9) Uani 1 1 d . . . . .
H35 H 0.165483 0.250642 0.954927 0.059 Uiso 1 1 calc R U . . .
H36 H 0.174053 0.300007 1.039999 0.059 Uiso 1 1 calc R U . . .
H37 H 0.305694 0.220317 0.998752 0.059 Uiso 1 1 calc R U . . .
C21 C 0.0749(3) 0.5191(3) 0.8616(3) 0.0298(7) Uani 1 1 d . . . . .
H29 H 0.083423 0.586446 0.811041 0.045 Uiso 1 1 calc R U . . .
H30 H 0.028095 0.545108 0.916063 0.045 Uiso 1 1 calc R U . . .
H31 H 0.024945 0.480892 0.839510 0.045 Uiso 1 1 calc R U . . .
C19 C 0.5974(3) 0.6891(3) 0.6230(2) 0.0267(7) Uani 1 1 d . . . . .
H23 H 0.610810 0.628815 0.591008 0.040 Uiso 1 1 calc R U . . .
H24 H 0.683504 0.689671 0.636759 0.040 Uiso 1 1 calc R U . . .
H25 H 0.548819 0.765414 0.582175 0.040 Uiso 1 1 calc R U . . .
C32 C 0.7329(3) 0.2463(3) 0.8197(3) 0.0334(8) Uani 1 1 d . . . . .
H45 H 0.787389 0.163895 0.832182 0.050 Uiso 1 1 calc R U . . .
H46 H 0.781956 0.290024 0.835278 0.050 Uiso 1 1 calc R U . . .
H47 H 0.711130 0.277574 0.752956 0.050 Uiso 1 1 calc R U . . .
C2 C 0.0067(4) 0.6015(5) 0.6197(3) 0.0479(11) Uani 1 1 d . . . . .
H1 H 0.047323 0.518815 0.652086 0.072 Uiso 1 1 calc R U . . .
H2 H -0.064331 0.610436 0.580326 0.072 Uiso 1 1 calc R U . . .
H3 H -0.030142 0.645485 0.666342 0.072 Uiso 1 1 calc R U . . .
C14 C -0.0406(3) 0.9157(3) 0.8409(3) 0.0325(7) Uani 1 1 d . . . . .
H17 H -0.103945 0.951949 0.882457 0.039 Uiso 1 1 calc R U . . .
C17 C 0.5174(3) 0.6631(3) 0.7153(2) 0.0213(6) Uani 1 1 d . . . . .
C18 C 0.6059(3) 0.5534(3) 0.7828(3) 0.0309(7) Uani 1 1 d . . . . .
H20 H 0.557998 0.535752 0.842986 0.046 Uiso 1 1 calc R U . . .
H21 H 0.686500 0.566627 0.793034 0.046 Uiso 1 1 calc R U . . .
H22 H 0.629643 0.487644 0.755388 0.046 Uiso 1 1 calc R U . . .
C20 C 0.4823(3) 0.7650(3) 0.7591(3) 0.0309(8) Uani 1 1 d . . . . .
H26 H 0.432022 0.837124 0.714321 0.046 Uiso 1 1 calc R U . . .
H27 H 0.563811 0.773075 0.773969 0.046 Uiso 1 1 calc R U . . .
H28 H 0.428609 0.749948 0.816828 0.046 Uiso 1 1 calc R U . . .
C13 C -0.0581(3) 0.9587(3) 0.7450(3) 0.0327(7) Uani 1 1 d . . . . .
H16 H -0.133164 1.023925 0.720571 0.039 Uiso 1 1 calc R U . . .
C34 C 0.0983(4) 0.1952(5) 0.7707(4) 0.0610(14) Uani 1 1 d . . . . .
H49 H 0.017641 0.240925 0.734967 0.092 Uiso 1 1 calc R U . . .
H50 H 0.079558 0.193817 0.837104 0.092 Uiso 1 1 calc R U . . .
H51 H 0.128576 0.115346 0.764945 0.092 Uiso 1 1 calc R U . . .
C4 C 0.0456(4) 0.7721(3) 0.5026(3) 0.0454(11) Uani 1 1 d . . . . .
H7 H 0.012729 0.821341 0.545788 0.068 Uiso 1 1 calc R U . . .
H8 H -0.028590 0.776046 0.468743 0.068 Uiso 1 1 calc R U . . .
H9 H 0.109830 0.799595 0.457425 0.068 Uiso 1 1 calc R U . . .
C3 C 0.1718(4) 0.5743(4) 0.4891(3) 0.0432(10) Uani 1 1 d . . . . .
H4 H 0.238608 0.603362 0.448324 0.065 Uiso 1 1 calc R U . . .
H5 H 0.102042 0.579234 0.450398 0.065 Uiso 1 1 calc R U . . .
H6 H 0.213446 0.492883 0.524276 0.065 Uiso 1 1 calc R U . . .
C22 C 0.3228(4) 0.4766(3) 0.9631(3) 0.0364(8) Uani 1 1 d . . . . .
H32 H 0.391223 0.413373 1.003138 0.055 Uiso 1 1 calc R U . . .
H33 H 0.255525 0.518574 1.002462 0.055 Uiso 1 1 calc R U . . .
H34 H 0.363117 0.530563 0.918521 0.055 Uiso 1 1 calc R U . . .

loop_
_atom_site_aniso_label
_atom_site_aniso_U_11
_atom_site_aniso_U_22
_atom_site_aniso_U_33
_atom_site_aniso_U_23
_atom_site_aniso_U_13
_atom_site_aniso_U_12
Sn1 0.01778(11) 0.01564(11) 0.01739(11) -0.00550(8) 0.00082(7) -0.00403(8)
P1 0.0186(3) 0.0148(3) 0.0173(4) -0.0050(3) -0.0001(3) -0.0043(3)
Si1 0.0246(4) 0.0211(4) 0.0203(4) -0.0054(4) 0.0052(3) -0.0023(4)
N3 0.0190(12) 0.0149(12) 0.0181(12) -0.0023(10) 0.0009(9) -0.0022(10)
N1 0.0176(11) 0.0166(12) 0.0227(13) -0.0060(11) -0.0062(9) -0.0018(10)
C6 0.0239(15) 0.0208(15) 0.0227(16) -0.0058(13) 0.0002(11) -0.0059(13)
C11 0.0196(14) 0.0174(14) 0.0229(15) -0.0081(13) 0.0026(11) -0.0043(12)
C16 0.0219(14) 0.0217(15) 0.0232(16) -0.0065(14) 0.0006(11) -0.0005(13)
C1 0.0232(14) 0.0222(15) 0.0262(16) -0.0064(13) -0.0075(12) -0.0066(13)
C26 0.0263(16) 0.0218(16) 0.0204(16) -0.0022(13) -0.0024(12) -0.0039(14)
C5 0.0201(14) 0.0206(15) 0.0192(15) -0.0044(13) -0.0011(10) -0.0062(13)
C12 0.0246(15) 0.0280(17) 0.0279(17) -0.0113(15) -0.0023(12) -0.0021(14)
C24 0.0193(13) 0.0167(14) 0.0170(14) -0.0030(12) 0.0020(10) -0.0053(12)
C31 0.044(2) 0.037(2) 0.0313(19) -0.0056(17) -0.0115(15) -0.0169(18)
C10 0.0305(16) 0.0211(15) 0.0261(17) -0.0073(14) 0.0012(12) -0.0095(14)
N2 0.0199(12) 0.0169(12) 0.0192(12) -0.0041(10) -0.0008(9) -0.0063(10)
C33 0.0218(15) 0.0328(18) 0.044(2) -0.0176(17) -0.0048(13) -0.0071(15)
C30 0.0204(14) 0.0217(15) 0.0280(17) -0.0068(14) -0.0012(11) -0.0053(13)
C8 0.0372(18) 0.0286(18) 0.0233(17) 0.0009(15) 0.0015(13) -0.0150(16)
C29 0.0255(15) 0.0259(16) 0.0201(15) -0.0073(14) 0.0030(11) -0.0106(14)
C25 0.0201(14) 0.0191(14) 0.0179(14) -0.0041(12) 0.0037(10) -0.0055(13)
C27 0.0421(19) 0.0185(15) 0.0224(17) -0.0035(14) 0.0044(13) -0.0125(15)
C9 0.0388(19) 0.0216(15) 0.0337(19) -0.0055(15) 0.0015(14) -0.0130(15)
C28 0.0339(17) 0.0259(17) 0.0261(17) -0.0098(15) 0.0045(13) -0.0150(15)
C7 0.0258(16) 0.0325(19) 0.0209(16) -0.0065(15) 0.0015(12) -0.0081(15)
C15 0.0280(17) 0.0303(18) 0.0236(17) -0.0086(15) 0.0049(13) -0.0036(15)
C35 0.038(2) 0.041(2) 0.038(2) -0.0063(18) -0.0130(15) -0.0146(18)
C23 0.048(2) 0.0298(19) 0.028(2) -0.0025(17) 0.0172(16) -0.0075(19)
C21 0.0251(16) 0.0275(17) 0.0281(18) -0.0083(15) 0.0067(12) -0.0001(15)
C19 0.0214(14) 0.0307(17) 0.0275(17) -0.0079(15) 0.0007(12) -0.0087(14)
C32 0.0216(15) 0.0277(17) 0.049(2) -0.0109(17) 0.0052(14) -0.0073(15)
C2 0.034(2) 0.080(3) 0.034(2) -0.005(2) -0.0076(15) -0.030(2)
C14 0.0259(16) 0.0345(19) 0.033(2) -0.0154(17) 0.0041(13) -0.0019(16)
C17 0.0209(14) 0.0190(14) 0.0252(16) -0.0069(13) -0.0044(11) -0.0059(13)
C18 0.0273(16) 0.0279(17) 0.0358(19) 0.0006(15) -0.0110(13) -0.0114(15)
C20 0.0323(18) 0.0290(17) 0.040(2) -0.0178(16) -0.0003(14) -0.0132(15)
C13 0.0241(17) 0.0288(18) 0.035(2) -0.0113(17) -0.0016(13) 0.0053(15)
C34 0.033(2) 0.095(4) 0.057(3) -0.009(3) -0.0015(19) -0.033(3)
C4 0.049(2) 0.0194(17) 0.065(3) 0.0010(18) -0.042(2) -0.0046(17)
C3 0.0354(19) 0.053(2) 0.050(2) -0.033(2) -0.0141(16) -0.0035(18)
C22 0.043(2) 0.035(2) 0.0261(18) -0.0149(17) -0.0060(14) 0.0008(17)

loop_
_atom_type_symbol
_atom_type_description
_atom_type_scat_dispersion_real
_atom_type_scat_dispersion_imag
_atom_type_scat_source
C C 0.0033 0.0016 'International Tables Vol C Tables 4.2.6.8 and 6.1.1.4'
H H 0.0000 0.0000 'International Tables Vol C Tables 4.2.6.8 and 6.1.1.4'
N N 0.0061 0.0033 'International Tables Vol C Tables 4.2.6.8 and 6.1.1.4'
Si Si 0.0817 0.0704 'International Tables Vol C Tables 4.2.6.8 and 6.1.1.4'
P P 0.1023 0.0942 'International Tables Vol C Tables 4.2.6.8 and 6.1.1.4'
Sn Sn -0.6537 1.4246 'International Tables Vol C Tables 4.2.6.8 and 6.1.1.4'

loop_
_geom_angle_atom_site_label_1
_geom_angle_atom_site_label_2
_geom_angle_atom_site_label_3
_geom_angle
_geom_angle_site_symmetry_1
_geom_angle_site_symmetry_3
_geom_angle_publ_flag
N3 Sn1 N1 105.72(9) . . ?
N3 Sn1 N2 103.08(9) . . ?
N1 Sn1 N2 66.34(8) . . ?
N3 Sn1 P1 110.43(6) . . ?
N1 Sn1 P1 33.26(5) . . ?
N2 Sn1 P1 33.35(7) . . ?
N1 P1 N2 98.26(12) . . ?
N1 P1 C5 113.56(13) . . ?
N2 P1 C5 113.42(13) . . ?
N1 P1 C11 114.93(12) . . ?
N2 P1 C11 111.80(14) . . ?
C5 P1 C11 105.14(14) . . ?
N1 P1 Sn1 49.24(9) . . ?
N2 P1 Sn1 49.48(7) . . ?
C5 P1 Sn1 121.94(10) . . ?
C11 P1 Sn1 132.88(10) . . ?
N3 Si1 C21 111.91(15) . . ?
N3 Si1 C23 110.24(14) . . ?
C21 Si1 C23 107.15(18) . . ?
N3 Si1 C22 112.71(14) . . ?
C21 Si1 C22 108.69(16) . . ?
C23 Si1 C22 105.82(19) . . ?
C24 N3 Si1 113.85(19) . . ?
C24 N3 Sn1 112.16(17) . . ?
Si1 N3 Sn1 133.81(13) . . ?
C1 N1 P1 130.7(2) . . ?
C1 N1 Sn1 130.27(17) . . ?
P1 N1 Sn1 97.50(11) . . ?
C7 C6 C5 121.2(3) . . ?
C7 C6 H10 119.4 . . ?
C5 C6 H10 119.4 . . ?
C16 C11 C12 118.2(3) . . ?
C16 C11 P1 118.2(2) . . ?
C12 C11 P1 123.4(2) . . ?
C15 C16 C11 121.6(3) . . ?
C15 C16 H19 119.2 . . ?
C11 C16 H19 119.2 . . ?
N1 C1 C4 114.5(2) . . ?
N1 C1 C3 107.3(3) . . ?
C4 C1 C3 108.8(3) . . ?
N1 C1 C2 108.9(3) . . ?
C4 C1 C2 108.8(3) . . ?
C3 C1 C2 108.4(3) . . ?
C27 C26 C25 121.7(3) . . ?
C27 C26 H38 119.2 . . ?
C25 C26 H38 119.2 . . ?
C10 C5 C6 118.4(3) . . ?
C10 C5 P1 123.7(2) . . ?
C6 C5 P1 117.7(2) . . ?
C11 C12 C13 120.7(3) . . ?
C11 C12 H15 119.6 . . ?
C13 C12 H15 119.6 . . ?
C25 C24 C29 118.3(3) . . ?
C25 C24 N3 121.0(2) . . ?
C29 C24 N3 120.6(3) . . ?
C30 C31 H42 109.5 . . ?
C30 C31 H43 109.5 . . ?
H42 C31 H43 109.5 . . ?
C30 C31 H44 109.5 . . ?
H42 C31 H44 109.5 . . ?
H43 C31 H44 109.5 . . ?
C9 C10 C5 120.9(3) . . ?
C9 C10 H14 119.6 . . ?
C5 C10 H14 119.6 . . ?
C17 N2 P1 128.1(2) . . ?
C17 N2 Sn1 124.60(18) . . ?
P1 N2 Sn1 97.17(10) . . ?
C35 C33 C29 109.4(3) . . ?
C35 C33 C34 109.8(3) . . ?
C29 C33 C34 113.3(4) . . ?
C35 C33 H48 108.1 . . ?
C29 C33 H48 108.1 . . ?
C34 C33 H48 108.1 . . ?
C25 C30 C32 110.6(2) . . ?
C25 C30 C31 112.1(3) . . ?
C32 C30 C31 110.3(3) . . ?
C25 C30 H41 107.9 . . ?
C32 C30 H41 107.9 . . ?
C31 C30 H41 107.9 . . ?
C9 C8 C7 119.9(3) . . ?
C9 C8 H12 120.1 . . ?
C7 C8 H12 120.1 . . ?
C28 C29 C24 119.6(3) . . ?
C28 C29 C33 119.3(2) . . ?
C24 C29 C33 121.1(3) . . ?
C26 C25 C24 119.8(2) . . ?
C26 C25 C30 118.8(3) . . ?
C24 C25 C30 121.4(3) . . ?
C28 C27 C26 118.5(3) . . ?
C28 C27 H39 120.7 . . ?
C26 C27 H39 120.7 . . ?
C10 C9 C8 120.0(3) . . ?
C10 C9 H13 120.0 . . ?
C8 C9 H13 120.0 . . ?
C27 C28 C29 122.0(2) . . ?
C27 C28 H40 119.0 . . ?
C29 C28 H40 119.0 . . ?
C6 C7 C8 119.5(3) . . ?
C6 C7 H11 120.2 . . ?
C8 C7 H11 120.2 . . ?
C14 C15 C16 119.2(3) . . ?
C14 C15 H18 120.4 . . ?
C16 C15 H18 120.4 . . ?
C33 C35 H52 109.5 . . ?
C33 C35 H53 109.5 . . ?
H52 C35 H53 109.5 . . ?
C33 C35 H54 109.5 . . ?
H52 C35 H54 109.5 . . ?
H53 C35 H54 109.5 . . ?
Si1 C23 H35 109.5 . . ?
Si1 C23 H36 109.5 . . ?
H35 C23 H36 109.5 . . ?
Si1 C23 H37 109.5 . . ?
H35 C23 H37 109.5 . . ?
H36 C23 H37 109.5 . . ?
Si1 C21 H29 109.5 . . ?
Si1 C21 H30 109.5 . . ?
H29 C21 H30 109.5 . . ?
Si1 C21 H31 109.5 . . ?
H29 C21 H31 109.5 . . ?
H30 C21 H31 109.5 . . ?
C17 C19 H23 109.5 . . ?
C17 C19 H24 109.5 . . ?
H23 C19 H24 109.5 . . ?
C17 C19 H25 109.5 . . ?
H23 C19 H25 109.5 . . ?
H24 C19 H25 109.5 . . ?
C30 C32 H45 109.5 . . ?
C30 C32 H46 109.5 . . ?
H45 C32 H46 109.5 . . ?
C30 C32 H47 109.5 . . ?
H45 C32 H47 109.5 . . ?
H46 C32 H47 109.5 . . ?
C1 C2 H1 109.5 . . ?
C1 C2 H2 109.5 . . ?
H1 C2 H2 109.5 . . ?
C1 C2 H3 109.5 . . ?
H1 C2 H3 109.5 . . ?
H2 C2 H3 109.5 . . ?
C13 C14 C15 120.8(3) . . ?
C13 C14 H17 119.6 . . ?
C15 C14 H17 119.6 . . ?
N2 C17 C18 107.1(2) . . ?
N2 C17 C20 111.4(2) . . ?
C18 C17 C20 108.6(3) . . ?
N2 C17 C19 112.7(2) . . ?
C18 C17 C19 107.7(3) . . ?
C20 C17 C19 109.3(2) . . ?
C17 C18 H20 109.5 . . ?
C17 C18 H21 109.5 . . ?
H20 C18 H21 109.5 . . ?
C17 C18 H22 109.5 . . ?
H20 C18 H22 109.5 . . ?
H21 C18 H22 109.5 . . ?
C17 C20 H26 109.5 . . ?
C17 C20 H27 109.5 . . ?
H26 C20 H27 109.5 . . ?
C17 C20 H28 109.5 . . ?
H26 C20 H28 109.5 . . ?
H27 C20 H28 109.5 . . ?
C14 C13 C12 119.3(3) . . ?
C14 C13 H16 120.3 . . ?
C12 C13 H16 120.3 . . ?
C33 C34 H49 109.5 . . ?
C33 C34 H50 109.5 . . ?
H49 C34 H50 109.5 . . ?
C33 C34 H51 109.5 . . ?
H49 C34 H51 109.5 . . ?
H50 C34 H51 109.5 . . ?
C1 C4 H7 109.5 . . ?
C1 C4 H8 109.5 . . ?
H7 C4 H8 109.5 . . ?
C1 C4 H9 109.5 . . ?
H7 C4 H9 109.5 . . ?
H8 C4 H9 109.5 . . ?
C1 C3 H4 109.5 . . ?
C1 C3 H5 109.5 . . ?
H4 C3 H5 109.5 . . ?
C1 C3 H6 109.5 . . ?
H4 C3 H6 109.5 . . ?
H5 C3 H6 109.5 . . ?
Si1 C22 H32 109.5 . . ?
Si1 C22 H33 109.5 . . ?
H32 C22 H33 109.5 . . ?
Si1 C22 H34 109.5 . . ?
H32 C22 H34 109.5 . . ?
H33 C22 H34 109.5 . . ?

loop_
_geom_bond_atom_site_label_1
_geom_bond_atom_site_label_2
_geom_bond_distance
_geom_bond_site_symmetry_2
_geom_bond_publ_flag
Sn1 N3 2.146(2) . ?
Sn1 N1 2.233(3) . ?
Sn1 N2 2.239(2) . ?
Sn1 P1 2.9226(7) . ?
P1 N1 1.617(2) . ?
P1 N2 1.619(3) . ?
P1 C5 1.805(3) . ?
P1 C11 1.822(3) . ?
Si1 N3 1.740(2) . ?
Si1 C21 1.864(4) . ?
Si1 C23 1.876(4) . ?
Si1 C22 1.886(3) . ?
N3 C24 1.433(4) . ?
N1 C1 1.493(4) . ?
C6 C7 1.376(5) . ?
C6 C5 1.405(4) . ?
C6 H10 0.9500 . ?
C11 C16 1.389(4) . ?
C11 C12 1.398(5) . ?
C16 C15 1.388(4) . ?
C16 H19 0.9500 . ?
C1 C4 1.505(5) . ?
C1 C3 1.525(4) . ?
C1 C2 1.532(5) . ?
C26 C27 1.388(4) . ?
C26 C25 1.396(4) . ?
C26 H38 0.9500 . ?
C5 C10 1.396(4) . ?
C12 C13 1.402(5) . ?
C12 H15 0.9500 . ?
C24 C25 1.417(4) . ?
C24 C29 1.423(3) . ?
C31 C30 1.532(5) . ?
C31 H42 0.9800 . ?
C31 H43 0.9800 . ?
C31 H44 0.9800 . ?
C10 C9 1.382(5) . ?
C10 H14 0.9500 . ?
N2 C17 1.490(3) . ?
C33 C35 1.518(5) . ?
C33 C29 1.521(5) . ?
C33 C34 1.531(5) . ?
C33 H48 1.0000 . ?
C30 C25 1.522(3) . ?
C30 C32 1.532(4) . ?
C30 H41 1.0000 . ?
C8 C9 1.392(5) . ?
C8 C7 1.403(5) . ?
C8 H12 0.9500 . ?
C29 C28 1.392(5) . ?
C27 C28 1.386(5) . ?
C27 H39 0.9500 . ?
C9 H13 0.9500 . ?
C28 H40 0.9500 . ?
C7 H11 0.9500 . ?
C15 C14 1.386(5) . ?
C15 H18 0.9500 . ?
C35 H52 0.9800 . ?
C35 H53 0.9800 . ?
C35 H54 0.9800 . ?
C23 H35 0.9800 . ?
C23 H36 0.9800 . ?
C23 H37 0.9800 . ?
C21 H29 0.9800 . ?
C21 H30 0.9800 . ?
C21 H31 0.9800 . ?
C19 C17 1.536(4) . ?
C19 H23 0.9800 . ?
C19 H24 0.9800 . ?
C19 H25 0.9800 . ?
C32 H45 0.9800 . ?
C32 H46 0.9800 . ?
C32 H47 0.9800 . ?
C2 H1 0.9800 . ?
C2 H2 0.9800 . ?
C2 H3 0.9800 . ?
C14 C13 1.381(5) . ?
C14 H17 0.9500 . ?
C17 C18 1.532(5) . ?
C17 C20 1.533(4) . ?
C18 H20 0.9800 . ?
C18 H21 0.9800 . ?
C18 H22 0.9800 . ?
C20 H26 0.9800 . ?
C20 H27 0.9800 . ?
C20 H28 0.9800 . ?
C13 H16 0.9500 . ?
C34 H49 0.9800 . ?
C34 H50 0.9800 . ?
C34 H51 0.9800 . ?
C4 H7 0.9800 . ?
C4 H8 0.9800 . ?
C4 H9 0.9800 . ?
C3 H4 0.9800 . ?
C3 H5 0.9800 . ?
C3 H6 0.9800 . ?
C22 H32 0.9800 . ?
C22 H33 0.9800 . ?
C22 H34 0.9800 . ?

loop_
_geom_torsion_atom_site_label_1
_geom_torsion_atom_site_label_2
_geom_torsion_atom_site_label_3
_geom_torsion_atom_site_label_4
_geom_torsion
_geom_torsion_site_symmetry_1
_geom_torsion_site_symmetry_2
_geom_torsion_site_symmetry_3
_geom_torsion_site_symmetry_4
_geom_torsion_publ_flag
C21 Si1 N3 C24 -129.7(2) . . . . ?
C23 Si1 N3 C24 -10.6(3) . . . . ?
C22 Si1 N3 C24 107.4(2) . . . . ?
C21 Si1 N3 Sn1 55.6(2) . . . . ?
C23 Si1 N3 Sn1 174.7(2) . . . . ?
C22 Si1 N3 Sn1 -67.3(2) . . . . ?
N2 P1 N1 C1 -174.0(3) . . . . ?
C5 P1 N1 C1 -53.9(3) . . . . ?
C11 P1 N1 C1 67.2(3) . . . . ?
Sn1 P1 N1 C1 -166.7(3) . . . . ?
N2 P1 N1 Sn1 -7.38(13) . . . . ?
C5 P1 N1 Sn1 112.71(14) . . . . ?
C11 P1 N1 Sn1 -126.15(13) . . . . ?
N1 P1 C11 C16 94.3(2) . . . . ?
N2 P1 C11 C16 -16.5(2) . . . . ?
C5 P1 C11 C16 -140.0(2) . . . . ?
Sn1 P1 C11 C16 37.8(2) . . . . ?
N1 P1 C11 C12 -81.2(3) . . . . ?
N2 P1 C11 C12 167.9(2) . . . . ?
C5 P1 C11 C12 44.4(2) . . . . ?
Sn1 P1 C11 C12 -137.8(2) . . . . ?
C12 C11 C16 C15 0.6(4) . . . . ?
P1 C11 C16 C15 -175.2(2) . . . . ?
P1 N1 C1 C4 9.7(4) . . . . ?
Sn1 N1 C1 C4 -152.9(3) . . . . ?
P1 N1 C1 C3 130.5(3) . . . . ?
Sn1 N1 C1 C3 -32.1(4) . . . . ?
P1 N1 C1 C2 -112.4(3) . . . . ?
Sn1 N1 C1 C2 85.0(3) . . . . ?
C7 C6 C5 C10 -0.7(5) . . . . ?
C7 C6 C5 P1 -176.2(2) . . . . ?
N1 P1 C5 C10 149.2(3) . . . . ?
N2 P1 C5 C10 -99.7(3) . . . . ?
C11 P1 C5 C10 22.7(3) . . . . ?
Sn1 P1 C5 C10 -155.4(2) . . . . ?
N1 P1 C5 C6 -35.5(3) . . . . ?
N2 P1 C5 C6 75.6(3) . . . . ?
C11 P1 C5 C6 -162.0(2) . . . . ?
Sn1 P1 C5 C6 19.9(3) . . . . ?
C16 C11 C12 C13 -0.8(4) . . . . ?
P1 C11 C12 C13 174.8(2) . . . . ?
Si1 N3 C24 C25 -87.2(3) . . . . ?
Sn1 N3 C24 C25 88.6(3) . . . . ?
Si1 N3 C24 C29 89.8(3) . . . . ?
Sn1 N3 C24 C29 -94.3(3) . . . . ?
C6 C5 C10 C9 0.3(5) . . . . ?
P1 C5 C10 C9 175.5(3) . . . . ?
N1 P1 N2 C17 153.0(2) . . . . ?
C5 P1 N2 C17 32.8(3) . . . . ?
C11 P1 N2 C17 -85.9(2) . . . . ?
Sn1 P1 N2 C17 145.7(3) . . . . ?
N1 P1 N2 Sn1 7.36(13) . . . . ?
C5 P1 N2 Sn1 -112.85(11) . . . . ?
C11 P1 N2 Sn1 128.47(10) . . . . ?
C25 C24 C29 C28 2.9(4) . . . . ?
N3 C24 C29 C28 -174.2(3) . . . . ?
C25 C24 C29 C33 -173.8(3) . . . . ?
N3 C24 C29 C33 9.1(4) . . . . ?
C35 C33 C29 C28 -74.1(4) . . . . ?
C34 C33 C29 C28 48.7(4) . . . . ?
C35 C33 C29 C24 102.6(3) . . . . ?
C34 C33 C29 C24 -134.6(4) . . . . ?
C27 C26 C25 C24 0.5(4) . . . . ?
C27 C26 C25 C30 -179.1(3) . . . . ?
C29 C24 C25 C26 -2.9(4) . . . . ?
N3 C24 C25 C26 174.2(3) . . . . ?
C29 C24 C25 C30 176.7(3) . . . . ?
N3 C24 C25 C30 -6.2(4) . . . . ?
C32 C30 C25 C26 66.1(4) . . . . ?
C31 C30 C25 C26 -57.5(4) . . . . ?
C32 C30 C25 C24 -113.5(3) . . . . ?
C31 C30 C25 C24 122.9(3) . . . . ?
C25 C26 C27 C28 2.0(5) . . . . ?
C5 C10 C9 C8 1.2(6) . . . . ?
C7 C8 C9 C10 -2.2(6) . . . . ?
C26 C27 C28 C29 -2.0(5) . . . . ?
C24 C29 C28 C27 -0.5(5) . . . . ?
C33 C29 C28 C27 176.3(3) . . . . ?
C5 C6 C7 C8 -0.3(5) . . . . ?
C9 C8 C7 C6 1.8(5) . . . . ?
C11 C16 C15 C14 -0.3(4) . . . . ?
C16 C15 C14 C13 0.1(5) . . . . ?
P1 N2 C17 C18 174.2(2) . . . . ?
Sn1 N2 C17 C18 -48.6(3) . . . . ?
P1 N2 C17 C20 55.6(4) . . . . ?
Sn1 N2 C17 C20 -167.2(2) . . . . ?
P1 N2 C17 C19 -67.6(3) . . . . ?
Sn1 N2 C17 C19 69.6(3) . . . . ?
C15 C14 C13 C12 -0.2(5) . . . . ?
C11 C12 C13 C14 0.6(5) . . . . ?
